data_7712703
loop_
_publ_author_name
'Jiang, Ming'
'Pang, Jinhui'
'Jia, Xiaoying'
'Chu, Yong'
'Li, Wenjuan'
'Liang, Hong'
'Yang, Feng'

_publ_section_title
;
 Development of zinc(II) 2-pyridinecarboxaldehyde thiosemicarbazone
 complex with remarkable antitumor and antiangiogenic activities
;
_journal_name_full 'Dalton Transactions'
_journal_paper_doi 10.1039/D3DT00148B
_journal_year 2023
_chemical_absolute_configuration ad
_chemical_formula_moiety 'C16 H18 N8 S2 Zn'
_chemical_formula_sum 'C16 H18 N8 S2 Zn'
_chemical_formula_weight 451.903
_space_group_crystal_system orthorhombic
_space_group_IT_number 19
_space_group_name_Hall 'P 2ac 2ab'
_space_group_name_H-M_alt 'P 21 21 21'
_symmetry_Int_Tables_number 19
_atom_sites_solution_primary dual
_audit_creation_date 2023-03-08
_audit_creation_method
;
Olex2 1.3
(compiled 2020.11.12 svn.r5f609507 for OlexSys, GUI svn.r6408)
;
_audit_update_record
;
2023-03-08 deposited with the CCDC.	2023-03-29 downloaded from the CCDC.
;
_cell_angle_alpha 90
_cell_angle_beta 90
_cell_angle_gamma 90
_cell_formula_units_Z 4
_cell_length_a 9.4043(8)
_cell_length_b 12.9146(14)
_cell_length_c 16.6007(15)
_cell_measurement_reflns_used 2852
_cell_measurement_temperature 296.15
_cell_measurement_theta_max 25.9690
_cell_measurement_theta_min 3.8250
_cell_volume 2016.2(3)
_computing_cell_refinement 'CrysAlisPro 1.171.40.53 (Rigaku OD, 2019)'
_computing_data_collection 'CrysAlisPro 1.171.40.53 (Rigaku OD, 2019)'
_computing_data_reduction 'CrysAlisPro 1.171.40.53 (Rigaku OD, 2019)'
_computing_molecular_graphics 'Olex2 1.3 (Dolomanov et al., 2009)'
_computing_publication_material 'Olex2 1.3 (Dolomanov et al., 2009)'
_computing_structure_refinement 'olex2.refine 1.3 (Bourhis et al., 2015)'
_computing_structure_solution 'SHELXT 2014/4 (Sheldrick, 2014)'
_diffrn_ambient_temperature 296.15
_diffrn_detector 'CCD plate'
_diffrn_detector_area_resol_mean 15.9784
_diffrn_detector_type Eos
_diffrn_measured_fraction_theta_full 0.9957
_diffrn_measured_fraction_theta_max 0.9960
_diffrn_measurement_details
;
List of Runs (angles in degrees, time in seconds):

  # Type    Start    End  Width  t~exp~   \w     \q     \k     \f   Frames
#--------------------------------------------------------------------------
  1  \w     34.00  94.00   1.00    1.50    --   17.93-178.00  30.00   60
  2  \w     35.00  94.00   1.00    1.50    --   17.93 178.00 120.00   59
  3  \w    -96.00 -34.00   1.00    1.50    --  -19.72 178.00  60.00   62
  4  \w    -12.00  24.00   1.00    1.50    --   17.93  77.00 -30.00   36
;
_diffrn_measurement_device 'four-circle diffractometer'
_diffrn_measurement_device_type 'SuperNova, Single source at offset/far, Eos'
_diffrn_measurement_method '\w scans'
_diffrn_orient_matrix_type 'CrysAlisPro convention (1999,Acta A55,543-557)'
_diffrn_orient_matrix_UB_11 0.0173412000
_diffrn_orient_matrix_UB_12 -0.0421331000
_diffrn_orient_matrix_UB_13 0.0256444000
_diffrn_orient_matrix_UB_21 0.0513485000
_diffrn_orient_matrix_UB_22 -0.0171369000
_diffrn_orient_matrix_UB_23 -0.0283783000
_diffrn_orient_matrix_UB_31 0.0524264000
_diffrn_orient_matrix_UB_32 0.0306782000
_diffrn_orient_matrix_UB_33 0.0191685000
_diffrn_radiation_monochromator mirror
_diffrn_radiation_probe x-ray
_diffrn_radiation_type 'Mo K\a'
_diffrn_radiation_wavelength 0.71073
_diffrn_reflns_av_R_equivalents 0.0383
_diffrn_reflns_av_unetI/netI 0.0541
_diffrn_reflns_Laue_measured_fraction_full 0.9957
_diffrn_reflns_Laue_measured_fraction_max 0.9960
_diffrn_reflns_limit_h_max 12
_diffrn_reflns_limit_h_min -9
_diffrn_reflns_limit_k_max 17
_diffrn_reflns_limit_k_min -13
_diffrn_reflns_limit_l_max 21
_diffrn_reflns_limit_l_min -20
_diffrn_reflns_number 8841
_diffrn_reflns_point_group_measured_fraction_full 0.9202
_diffrn_reflns_point_group_measured_fraction_max 0.9111
_diffrn_reflns_theta_full 25.2417
_diffrn_reflns_theta_max 26.00
_diffrn_reflns_theta_min 3.63
_diffrn_source 'micro-focus sealed X-ray tube'
_diffrn_source_type 'SuperNova (Mo) X-ray Source'
_exptl_absorpt_coefficient_mu 1.444
_exptl_absorpt_correction_T_max 1.00000
_exptl_absorpt_correction_T_min 0.43242
_exptl_absorpt_correction_type multi-scan
_exptl_absorpt_process_details
;
CrysAlisPro 1.171.40.53 (Rigaku Oxford Diffraction, 2019)
Empirical absorption correction using spherical harmonics,
 implemented in SCALE3 ABSPACK scaling algorithm.
;
_exptl_crystal_colour 'metallic yellowish yellow'
_exptl_crystal_colour_lustre metallic
_exptl_crystal_colour_modifier yellowish
_exptl_crystal_colour_primary yellow
_exptl_crystal_density_diffrn 1.489
_exptl_crystal_description plate
_exptl_crystal_F_000 930.530
_exptl_crystal_preparation 'heated 343k'
_exptl_crystal_size_max 0.19
_exptl_crystal_size_mid 0.16
_exptl_crystal_size_min 0.13
_refine_diff_density_max 0.2951
_refine_diff_density_min -0.4792
_refine_diff_density_rms 0.0679
_refine_ls_abs_structure_details 'Flack, H. D. (1983). Acta Cryst. A39, 876-881.'
_refine_ls_abs_structure_Flack 0.003(14)
_refine_ls_d_res_high 0.8107
_refine_ls_d_res_low 5.6062
_refine_ls_goodness_of_fit_ref 0.9901
_refine_ls_hydrogen_treatment constr
_refine_ls_matrix_type full
_refine_ls_number_constraints 32
_refine_ls_number_parameters 246
_refine_ls_number_reflns 3619
_refine_ls_number_restraints 0
_refine_ls_restrained_S_all 0.9901
_refine_ls_R_factor_all 0.0405
_refine_ls_R_factor_gt 0.0345
_refine_ls_shift/su_max 0.0008
_refine_ls_shift/su_mean 0.0000
_refine_ls_structure_factor_coef Fsqd
_refine_ls_weighting_details 'w=1/[\s^2^(Fo^2^)+(0.0446P)^2^] where P=(Fo^2^+2Fc^2^)/3'
_refine_ls_weighting_scheme calc
_refine_ls_wR_factor_gt 0.0798
_refine_ls_wR_factor_ref 0.0856
_reflns_Friedel_coverage 0.798
_reflns_limit_h_max 11
_reflns_limit_h_min -11
_reflns_limit_k_max 15
_reflns_limit_k_min -15
_reflns_limit_l_max 20
_reflns_limit_l_min -20
_reflns_number_gt 3282
_reflns_number_total 3619
_reflns_threshold_expression I>=2u(I)
_cod_data_source_file d3dt00148b2.cif
_cod_data_source_block 20200629-YF-PJH-ZNN1
_cod_original_sg_symbol_Hall ' P 2ac 2ab'
_cod_database_code 7712703
_reflns_odcompleteness_completeness 99.49
_reflns_odcompleteness_iscentric 1
_reflns_odcompleteness_theta 26.32
_olex2_refinement_description
;
1. Fixed Uiso
 At 1.2 times of:
  All C(H) groups, All N(H) groups
 At 1.5 times of:
  All C(H,H,H) groups
2.a Aromatic/amide H refined with riding coordinates:
 N009(H009), N4(H4), C00C(H00C), C00G(H00G), C00H(H00H), C00I(H00I),
 C00J(H00J), C00K(H00K), C00L(H00L), C00M(H00M), C00P(H00P), C00Q(H00Q)
2.b Idealised Me refined as rotating group:
 C00O(H00a,H00b,H00d), C00R(H00e,H00f,H00n)
;
_olex2_submission_special_instructions 'No special instructions were received'
_oxdiff_exptl_absorpt_empirical_details
;
Empirical correction (ABSPACK) includes:
- Absorption correction using spherical harmonics
- Frame scaling
;
_oxdiff_exptl_absorpt_empirical_full_max 1.553
_oxdiff_exptl_absorpt_empirical_full_min 0.643

loop_
_space_group_symop_id
_space_group_symop_operation_xyz
1 x,y,z
2 x+1/2,-y+1/2,-z
3 -x,y+1/2,-z+1/2
4 -x+1/2,-y,z+1/2

loop_
_atom_site_label
_atom_site_type_symbol
_atom_site_fract_x
_atom_site_fract_y
_atom_site_fract_z
_atom_site_U_iso_or_equiv
_atom_site_adp_type
_atom_site_occupancy
_atom_site_refinement_flags_posn
Zn1 Zn 0.66243(4) 0.40446(3) 0.20027(2) 0.03265(12) Uani 1.000000 .
S1 S 0.74963(10) 0.28090(8) 0.09947(5) 0.0391(2) Uani 1.000000 .
S2 S 0.86756(9) 0.51787(7) 0.21777(6) 0.0384(2) Uani 1.000000 .
N6 N 0.5838(3) 0.5505(2) 0.15684(17) 0.0331(7) Uani 1.000000 .
N2 N 0.7534(3) 0.2887(2) 0.27579(16) 0.0331(7) Uani 1.000000 .
N5 N 0.4432(3) 0.3749(2) 0.16862(17) 0.0332(7) Uani 1.000000 .
N3 N 0.8350(3) 0.2109(2) 0.24833(16) 0.0381(7) Uani 1.000000 .
N1 N 0.5834(3) 0.4395(2) 0.32942(17) 0.0351(7) Uani 1.000000 .
N009 N 0.8781(3) 0.7098(2) 0.16873(19) 0.0466(8) Uani 1.000000 .
H009 H 0.9660(3) 0.7030(2) 0.18208(19) 0.0559(10) Uiso 1.000000 R
N10 N 0.6602(3) 0.6392(2) 0.14998(17) 0.0388(7) Uani 1.000000 .
N4 N 0.9146(3) 0.1243(3) 0.14080(19) 0.0463(8) Uani 1.000000 .
H4 H 0.9504(3) 0.0841(3) 0.17685(19) 0.0555(10) Uiso 1.000000 R
C00C C 0.4501(4) 0.5543(3) 0.1425(2) 0.0408(9) Uani 1.000000 .
H00C H 0.4060(4) 0.6162(3) 0.1288(2) 0.0489(11) Uiso 1.000000 R
C00D C 0.3698(3) 0.4588(3) 0.1485(2) 0.0367(8) Uani 1.000000 .
C00E C 0.8353(4) 0.2032(3) 0.1670(2) 0.0339(7) Uani 1.000000 .
C00F C 0.6615(4) 0.3872(3) 0.38360(19) 0.0366(8) Uani 1.000000 .
C00G C 0.3791(4) 0.2838(3) 0.1695(2) 0.0445(9) Uani 1.000000 .
H00G H 0.4318(4) 0.2254(3) 0.1829(2) 0.0534(11) Uiso 1.000000 R
C00H C 0.4998(4) 0.5149(3) 0.3565(2) 0.0471(10) Uani 1.000000 .
H00H H 0.4430(4) 0.5500(3) 0.3197(2) 0.0565(12) Uiso 1.000000 R
C00I C 0.2370(4) 0.2724(4) 0.1512(2) 0.0495(10) Uani 1.000000 .
H00I H 0.1946(4) 0.2073(4) 0.1508(2) 0.0594(12) Uiso 1.000000 R
C00J C 0.4928(5) 0.5439(3) 0.4369(3) 0.0579(12) Uani 1.000000 .
H00J H 0.4336(5) 0.5975(3) 0.4535(3) 0.0695(15) Uiso 1.000000 R
C00K C 0.6610(5) 0.4117(3) 0.4649(2) 0.0544(11) Uani 1.000000 .
H00K H 0.7172(5) 0.3752(3) 0.5011(2) 0.0652(13) Uiso 1.000000 R
C00L C 0.1606(4) 0.3589(4) 0.1339(2) 0.0525(11) Uani 1.000000 .
H00L H 0.0639(4) 0.3537(4) 0.1229(2) 0.0631(13) Uiso 1.000000 R
C00M C 0.7488(4) 0.3048(3) 0.3530(2) 0.0414(9) Uani 1.000000 .
H00M H 0.8014(4) 0.2636(3) 0.3879(2) 0.0497(11) Uiso 1.000000 R
C00N C 0.7947(4) 0.6272(3) 0.1759(2) 0.0356(8) Uani 1.000000 .
C00O C 0.8322(6) 0.8107(3) 0.1400(3) 0.0696(14) Uani 1.000000 .
H00a H 0.828(3) 0.8102(9) 0.0822(3) 0.104(2) Uiso 1.000000 GR
H00b H 0.7398(17) 0.8261(12) 0.1614(17) 0.104(2) Uiso 1.000000 GR
H00d H 0.899(2) 0.8626(5) 0.1575(18) 0.104(2) Uiso 1.000000 GR
C00P C 0.5748(5) 0.4918(4) 0.4909(3) 0.0635(13) Uani 1.000000 .
H00P H 0.5730(5) 0.5100(4) 0.5450(3) 0.0762(16) Uiso 1.000000 R
C00Q C 0.2255(4) 0.4532(4) 0.1324(3) 0.0508(11) Uani 1.000000 .
H00Q H 0.1738(4) 0.5127(4) 0.1208(3) 0.0609(13) Uiso 1.000000 R
C00R C 0.9463(5) 0.0997(4) 0.0577(2) 0.0629(13) Uani 1.000000 .
H00e H 0.974(3) 0.1617(6) 0.0298(5) 0.094(2) Uiso 1.000000 GR
H00f H 1.023(2) 0.050(2) 0.0557(2) 0.094(2) Uiso 1.000000 GR
H00n H 0.8635(12) 0.071(2) 0.0325(6) 0.094(2) Uiso 1.000000 GR

loop_
_atom_site_aniso_label
_atom_site_aniso_U_11
_atom_site_aniso_U_22
_atom_site_aniso_U_33
_atom_site_aniso_U_12
_atom_site_aniso_U_13
_atom_site_aniso_U_23
Zn1 0.0293(2) 0.0307(2) 0.0380(2) 0.00226(19) -0.00535(17) 0.00113(18)
S1 0.0417(5) 0.0402(6) 0.0354(4) 0.0069(5) -0.0091(4) -0.0053(4)
S2 0.0324(4) 0.0349(5) 0.0478(5) -0.0049(4) -0.0057(4) -0.0014(4)
N6 0.0307(15) 0.0382(17) 0.0303(14) 0.0008(14) -0.0028(12) 0.0003(13)
N2 0.0348(15) 0.0327(17) 0.0319(14) 0.0049(15) 0.0024(12) -0.0001(13)
N5 0.0290(14) 0.0336(17) 0.0372(15) 0.0017(14) -0.0051(13) 0.0002(13)
N3 0.0402(17) 0.0369(17) 0.0373(15) 0.0145(17) -0.0003(14) -0.0017(13)
N1 0.0370(16) 0.0351(17) 0.0332(14) 0.0035(14) 0.0025(13) -0.0006(13)
N009 0.0442(19) 0.0392(18) 0.0564(19) -0.0175(16) -0.0049(15) 0.0083(16)
N10 0.0441(17) 0.0304(16) 0.0418(16) -0.0022(16) -0.0024(15) -0.0002(13)
N4 0.0504(19) 0.046(2) 0.0424(17) 0.0195(16) -0.0064(15) -0.0111(15)
C00C 0.0344(19) 0.037(2) 0.051(2) 0.0098(18) -0.0066(17) 0.0015(17)
C00D 0.0293(18) 0.044(2) 0.0372(18) 0.0049(18) -0.0011(15) -0.0019(16)
C00E 0.0262(17) 0.0352(19) 0.0401(17) 0.0000(18) -0.0017(16) -0.0064(15)
C00F 0.0410(19) 0.036(2) 0.0324(16) 0.002(2) 0.0060(15) -0.0001(14)
C00G 0.038(2) 0.047(2) 0.048(2) -0.0019(19) -0.0027(17) 0.0059(19)
C00H 0.053(2) 0.048(3) 0.040(2) 0.016(2) 0.0019(18) -0.0010(18)
C00I 0.037(2) 0.057(3) 0.054(2) -0.008(2) -0.0041(19) 0.005(2)
C00J 0.071(3) 0.054(3) 0.049(2) 0.027(3) 0.011(2) -0.012(2)
C00K 0.067(3) 0.060(3) 0.0360(19) 0.011(3) -0.0052(19) -0.0045(19)
C00L 0.0278(19) 0.073(3) 0.057(2) -0.012(2) -0.008(2) 0.010(2)
C00M 0.048(2) 0.039(2) 0.0367(19) 0.006(2) -0.0033(17) 0.0043(16)
C00N 0.0371(19) 0.038(2) 0.0316(17) -0.0059(17) 0.0019(14) -0.0058(14)
C00O 0.088(4) 0.043(3) 0.077(3) -0.013(3) -0.011(3) 0.018(2)
C00P 0.089(3) 0.065(3) 0.036(2) 0.029(3) 0.003(2) -0.011(2)
C00Q 0.030(2) 0.061(3) 0.062(2) 0.010(2) -0.0084(18) 0.007(2)
C00R 0.076(3) 0.066(3) 0.047(2) 0.027(3) -0.001(2) -0.016(2)

loop_
_atom_type_symbol
_atom_type_scat_dispersion_real
_atom_type_scat_dispersion_imag
_atom_type_scat_Cromer_Mann_a1
_atom_type_scat_Cromer_Mann_a2
_atom_type_scat_Cromer_Mann_a3
_atom_type_scat_Cromer_Mann_a4
_atom_type_scat_Cromer_Mann_b1
_atom_type_scat_Cromer_Mann_b2
_atom_type_scat_Cromer_Mann_b3
_atom_type_scat_Cromer_Mann_b4
_atom_type_scat_Cromer_Mann_c
_atom_type_scat_source
_atom_type_scat_dispersion_source
H 0.00000 0.00000 0.49300 0.32291 0.14019 0.04081 10.51090 26.12570 3.14236 57.79970 0.0030380000826 'International Tables Volume C Table 6.1.1.4 (pp. 500-502)' 'Henke, Gullikson and Davis, At. Data and Nucl. Data Tables, 1993, 54, 2'
C 0.00347 0.00161 2.31000 1.02000 1.58860 0.86500 20.84390 10.20750 0.56870 51.65120 0.215599998832 'International Tables Volume C Table 6.1.1.4 (pp. 500-502)' 'Henke, Gullikson and Davis, At. Data and Nucl. Data Tables, 1993, 54, 2'
S 0.12424 0.12443 6.90530 5.20340 1.43790 1.58630 1.46790 22.21510 0.25360 56.17200 0.866900026798 'International Tables Volume C Table 6.1.1.4 (pp. 500-502)' 'Henke, Gullikson and Davis, At. Data and Nucl. Data Tables, 1993, 54, 2'
Zn 0.31207 1.46666 14.07430 7.03180 5.16520 2.41000 3.26550 0.23330 10.31630 58.70970 1.30410003662 'International Tables Volume C Table 6.1.1.4 (pp. 500-502)' 'Henke, Gullikson and Davis, At. Data and Nucl. Data Tables, 1993, 54, 2'
N 0.00653 0.00323 12.21260 3.13220 2.01250 1.16630 0.00570 9.89330 28.99750 0.58260 -11.5290002823 'International Tables Volume C Table 6.1.1.4 (pp. 500-502)' 'Henke, Gullikson and Davis, At. Data and Nucl. Data Tables, 1993, 54, 2'

loop_
_geom_angle_atom_site_label_1
_geom_angle_atom_site_label_2
_geom_angle_atom_site_label_3
_geom_angle
_geom_angle_site_symmetry_1
_geom_angle_site_symmetry_3
_geom_angle_publ_flag
S2 Zn1 S1 101.97(3) . . ?
N6 Zn1 S1 117.18(8) . . ?
N6 Zn1 S2 77.59(8) . . ?
N2 Zn1 S1 79.09(8) . . ?
N2 Zn1 S2 91.92(8) . . ?
N2 Zn1 N6 161.96(11) . . ?
N5 Zn1 S1 92.20(8) . . ?
N5 Zn1 S2 152.76(8) . . ?
N5 Zn1 N6 75.24(11) . . ?
N5 Zn1 N2 113.73(11) . . ?
N1 Zn1 S1 150.05(8) . . ?
N1 Zn1 S2 91.51(8) . . ?
N1 Zn1 N6 91.66(10) . . ?
N1 Zn1 N2 73.78(10) . . ?
N1 Zn1 N5 87.33(10) . . ?
C00E S1 Zn1 95.27(12) . . ?
C00N S2 Zn1 97.46(12) . . ?
N10 N6 Zn1 125.9(2) . . ?
C00C N6 Zn1 115.7(3) . . ?
C00C N6 N10 118.2(3) . . ?
N3 N2 Zn1 123.7(2) . . ?
C00M N2 Zn1 117.1(3) . . ?
C00M N2 N3 118.2(3) . . ?
C00D N5 Zn1 114.4(2) . . ?
C00G N5 Zn1 126.1(2) . . ?
C00G N5 C00D 119.5(3) . . ?
C00E N3 N2 113.2(3) . . ?
C00F N1 Zn1 110.3(2) . . ?
C00H N1 Zn1 130.3(2) . . ?
C00H N1 C00F 117.7(3) . . ?
C00N N009 H009 117.5(2) . . ?
C00O N009 H009 117.5(2) . . ?
C00O N009 C00N 125.0(3) . . ?
C00N N10 N6 111.9(3) . . ?
C00E N4 H4 116.8(2) . . ?
C00R N4 H4 116.8(2) . . ?
C00R N4 C00E 126.4(3) . . ?
H00C C00C N6 121.1(2) . . ?
C00D C00C N6 117.8(3) . . ?
C00D C00C H00C 121.09(19) . . ?
C00C C00D N5 116.1(3) . . ?
C00Q C00D N5 121.1(4) . . ?
C00Q C00D C00C 122.8(4) . . ?
N3 C00E S1 127.7(3) . . ?
N4 C00E S1 119.9(3) . . ?
N4 C00E N3 112.5(3) . . ?
C00K C00F N1 122.3(3) . . ?
C00M C00F N1 116.6(3) . . ?
C00M C00F C00K 121.1(4) . . ?
H00G C00G N5 118.8(2) . . ?
C00I C00G N5 122.3(4) . . ?
C00I C00G H00G 118.8(3) . . ?
H00H C00H N1 118.3(2) . . ?
C00J C00H N1 123.4(4) . . ?
C00J C00H H00H 118.3(3) . . ?
H00I C00I C00G 120.9(3) . . ?
C00L C00I C00G 118.1(4) . . ?
C00L C00I H00I 120.9(2) . . ?
H00J C00J C00H 120.9(3) . . ?
C00P C00J C00H 118.2(4) . . ?
C00P C00J H00J 120.9(2) . . ?
H00K C00K C00F 120.8(2) . . ?
C00P C00K C00F 118.5(4) . . ?
C00P C00K H00K 120.8(2) . . ?
H00L C00L C00I 119.9(2) . . ?
C00Q C00L C00I 120.1(3) . . ?
C00Q C00L H00L 119.9(2) . . ?
C00F C00M N2 119.1(3) . . ?
H00M C00M N2 120.4(2) . . ?
H00M C00M C00F 120.4(2) . . ?
N009 C00N S2 117.4(3) . . ?
N10 C00N S2 126.9(3) . . ?
N10 C00N N009 115.7(3) . . ?
H00a C00O N009 109.5 . . ?
H00b C00O N009 109.5 . . ?
H00b C00O H00a 109.5 . . ?
H00d C00O N009 109.5 . . ?
H00d C00O H00a 109.5 . . ?
H00d C00O H00b 109.5 . . ?
C00K C00P C00J 119.8(4) . . ?
H00P C00P C00J 120.1(2) . . ?
H00P C00P C00K 120.1(2) . . ?
C00L C00Q C00D 118.8(4) . . ?
H00Q C00Q C00D 120.6(3) . . ?
H00Q C00Q C00L 120.6(2) . . ?
H00e C00R N4 109.5 . . ?
H00f C00R N4 109.5 . . ?
H00f C00R H00e 109.5 . . ?
H00n C00R N4 109.5 . . ?
H00n C00R H00e 109.5 . . ?
H00n C00R H00f 109.5 . . ?

loop_
_geom_bond_atom_site_label_1
_geom_bond_atom_site_label_2
_geom_bond_distance
_geom_bond_site_symmetry_2
_geom_bond_publ_flag
Zn1 S1 2.4534(10) . ?
Zn1 S2 2.4395(9) . ?
Zn1 N6 2.151(3) . ?
Zn1 N2 2.130(3) . ?
Zn1 N5 2.162(3) . ?
Zn1 N1 2.314(3) . ?
S1 C00E 1.707(4) . ?
S2 C00N 1.716(4) . ?
N6 N10 1.356(4) . ?
N6 C00C 1.281(4) . ?
N2 N3 1.344(4) . ?
N2 C00M 1.299(5) . ?
N5 C00D 1.326(4) . ?
N5 C00G 1.322(5) . ?
N3 C00E 1.353(4) . ?
N1 C00F 1.343(4) . ?
N1 C00H 1.331(5) . ?
N009 H009 0.8600 . ?
N009 C00N 1.330(4) . ?
N009 C00O 1.454(5) . ?
N10 C00N 1.345(4) . ?
N4 H4 0.8600 . ?
N4 C00E 1.337(4) . ?
N4 C00R 1.446(5) . ?
C00C H00C 0.9300 . ?
C00C C00D 1.450(5) . ?
C00D C00Q 1.385(5) . ?
C00F C00K 1.386(5) . ?
C00F C00M 1.436(5) . ?
C00G H00G 0.9300 . ?
C00G C00I 1.378(5) . ?
C00H H00H 0.9300 . ?
C00H C00J 1.388(5) . ?
C00I H00I 0.9300 . ?
C00I C00L 1.359(6) . ?
C00J H00J 0.9300 . ?
C00J C00P 1.359(6) . ?
C00K H00K 0.9300 . ?
C00K C00P 1.383(6) . ?
C00L H00L 0.9300 . ?
C00L C00Q 1.362(6) . ?
C00M H00M 0.9300 . ?
C00O H00a 0.9600 . ?
C00O H00b 0.9600 . ?
C00O H00d 0.9600 . ?
C00P H00P 0.9300 . ?
C00Q H00Q 0.9300 . ?
C00R H00e 0.9600 . ?
C00R H00f 0.9600 . ?
C00R H00n 0.9600 . ?

loop_
_geom_torsion_atom_site_label_1
_geom_torsion_atom_site_label_2
_geom_torsion_atom_site_label_3
_geom_torsion_atom_site_label_4
_geom_torsion
_geom_torsion_site_symmetry_1
_geom_torsion_site_symmetry_2
_geom_torsion_site_symmetry_3
_geom_torsion_site_symmetry_4
_geom_torsion_publ_flag
Zn1 N6 N10 C00N -1.6(3) . . . . ?
Zn1 N6 C00C C00D -6.5(3) . . . . ?
Zn1 N2 N3 C00E -10.0(3) . . . . ?
Zn1 N2 C00M C00F 11.6(3) . . . . ?
Zn1 N5 C00D C00C 6.3(3) . . . . ?
Zn1 N5 C00D C00Q -175.3(3) . . . . ?
Zn1 N5 C00G C00I 177.5(3) . . . . ?
Zn1 N1 C00F C00K 164.2(3) . . . . ?
Zn1 N1 C00F C00M -14.7(3) . . . . ?
Zn1 N1 C00H C00J -161.3(4) . . . . ?
S1 C00E N3 N2 1.6(4) . . . . ?
S1 C00E N4 C00R 4.9(4) . . . . ?
S2 C00N N009 C00O -175.5(3) . . . . ?
S2 C00N N10 N6 -2.9(3) . . . . ?
N6 N10 C00N N009 177.8(3) . . . . ?
N6 C00C C00D N5 0.1(4) . . . . ?
N6 C00C C00D C00Q -178.3(4) . . . . ?
N2 N3 C00E N4 -178.8(3) . . . . ?
N2 C00M C00F N1 3.4(4) . . . . ?
N2 C00M C00F C00K -175.5(4) . . . . ?
N5 C00D C00Q C00L -3.0(4) . . . . ?
N5 C00G C00I C00L -1.7(5) . . . . ?
N3 C00E N4 C00R -174.8(4) . . . . ?
N1 C00F C00K C00P 1.1(4) . . . . ?
N1 C00H C00J C00P -0.6(5) . . . . ?
C00C C00D C00Q C00L 175.3(4) . . . . ?
C00D C00Q C00L C00I 0.3(5) . . . . ?
C00F C00K C00P C00J 0.4(5) . . . . ?
C00G C00I C00L C00Q 1.9(5) . . . . ?
C00H C00J C00P C00K -0.6(5) . . . . ?
